data_7720486
loop_
_publ_author_name
'Pattnaik, Archana Kumari'
'Behera, Gobinda Chandra'

_publ_section_title
;
 From discrete to polymeric assemblies: exploring supramolecular
 structural diversity in transition metal phosphinates with N-donor
 ligands.
;
_journal_issue 2
_journal_name_full 'Dalton transactions (Cambridge, England : 2003)'
_journal_page_first 694
_journal_page_last 709
_journal_paper_doi 10.1039/d5dt01622c
_journal_volume 55
_journal_year 2026
_chemical_formula_sum 'C36 H32 Mn N2 O4 P2'
_chemical_formula_weight 673.51
_space_group_crystal_system monoclinic
_space_group_IT_number 14
_space_group_name_Hall '-P 2yn'
_space_group_name_H-M_alt 'P 1 21/n 1'
_atom_sites_solution_hydrogens geom
_audit_creation_method SHELXL-2018/3
_audit_update_record
;
2025-09-02 deposited with the CCDC.	2025-12-01 downloaded from the CCDC.
;
_cell_angle_alpha 90
_cell_angle_beta 94.922(3)
_cell_angle_gamma 90
_cell_formula_units_Z 2
_cell_length_a 13.7783(14)
_cell_length_b 5.6132(7)
_cell_length_c 20.880(3)
_cell_measurement_reflns_used 9993
_cell_measurement_temperature 293(2)
_cell_measurement_theta_max 28.34
_cell_measurement_theta_min 3.18
_cell_volume 1608.9(3)
_computing_cell_refinement 'Bruker SAINT'
_computing_data_collection 'Bruker APEX2'
_computing_data_reduction 'Bruker SAINT'
_computing_molecular_graphics 'Bruker SHELXTL'
_computing_publication_material 'Bruker SHELXTL'
_computing_structure_refinement 'SHELXL-2018/3 (Sheldrick, 2018)'
_computing_structure_solution 'SHELXT 2014/5 (Sheldrick, 2014)'
_diffrn_ambient_temperature 293(2)
_diffrn_measured_fraction_theta_full 0.993
_diffrn_measured_fraction_theta_max 0.992
_diffrn_measurement_device_type 'Bruker APEX-II CCD'
_diffrn_measurement_method '\f and \w scans'
_diffrn_radiation_type MoK\a
_diffrn_radiation_wavelength 0.71073
_diffrn_reflns_av_R_equivalents 0.0527
_diffrn_reflns_av_unetI/netI 0.0312
_diffrn_reflns_Laue_measured_fraction_full 0.993
_diffrn_reflns_Laue_measured_fraction_max 0.992
_diffrn_reflns_limit_h_max 13
_diffrn_reflns_limit_h_min -18
_diffrn_reflns_limit_k_max 7
_diffrn_reflns_limit_k_min -7
_diffrn_reflns_limit_l_max 27
_diffrn_reflns_limit_l_min -27
_diffrn_reflns_number 25972
_diffrn_reflns_point_group_measured_fraction_full 0.993
_diffrn_reflns_point_group_measured_fraction_max 0.992
_diffrn_reflns_theta_full 25.242
_diffrn_reflns_theta_max 28.380
_diffrn_reflns_theta_min 3.176
_exptl_absorpt_coefficient_mu 0.552
_exptl_absorpt_correction_T_max 0.7457
_exptl_absorpt_correction_T_min 0.5837
_exptl_absorpt_correction_type multi-scan
_exptl_absorpt_process_details
;
 SADABS 2016/2: Krause, L., Herbst-Irmer, R., Sheldrick G.M. & Stalke D.,
 J. Appl. Cryst. 48 (2015) 3-10
;
_exptl_crystal_colour colourless
_exptl_crystal_density_diffrn 1.390
_exptl_crystal_description plate
_exptl_crystal_F_000 698
_exptl_crystal_size_max 0.32
_exptl_crystal_size_mid 0.25
_exptl_crystal_size_min 0.20
_refine_diff_density_max 0.346
_refine_diff_density_min -0.304
_refine_diff_density_rms 0.044
_refine_ls_extinction_method none
_refine_ls_goodness_of_fit_ref 1.038
_refine_ls_hydrogen_treatment constr
_refine_ls_matrix_type full
_refine_ls_number_parameters 205
_refine_ls_number_reflns 4002
_refine_ls_number_restraints 0
_refine_ls_restrained_S_all 1.038
_refine_ls_R_factor_all 0.0379
_refine_ls_R_factor_gt 0.0328
_refine_ls_shift/su_max 0.001
_refine_ls_shift/su_mean 0.000
_refine_ls_structure_factor_coef Fsqd
_refine_ls_weighting_details 'w=1/[\s^2^(Fo^2^)+(0.0518P)^2^+0.5667P] where P=(Fo^2^+2Fc^2^)/3'
_refine_ls_weighting_scheme calc
_refine_ls_wR_factor_gt 0.0944
_refine_ls_wR_factor_ref 0.0990
_reflns_Friedel_coverage 0.000
_reflns_number_gt 3567
_reflns_number_total 4002
_reflns_threshold_expression 'I > 2\s(I)'
_cod_data_source_file d5dt01622c2.cif
_cod_data_source_block 2_a
_cod_original_sg_symbol_H-M 'P 21/n'
_cod_database_code 7720486
_shelx_shelxl_version_number 2018/3
_shelx_space_group_comment
;
The symmetry employed for this shelxl refinement is uniquely defined
by the following loop, which should always be used as a source of
symmetry information in preference to the above space-group names.
They are only intended as comments.
;

loop_
_space_group_symop_operation_xyz
'x, y, z'
'-x+1/2, y+1/2, -z+1/2'
'-x, -y, -z'
'x-1/2, -y-1/2, z-1/2'

loop_
_atom_site_label
_atom_site_type_symbol
_atom_site_fract_x
_atom_site_fract_y
_atom_site_fract_z
_atom_site_U_iso_or_equiv
_atom_site_adp_type
_atom_site_occupancy
_atom_site_site_symmetry_order
_atom_site_calc_flag
_atom_site_refinement_flags_posn
_atom_site_refinement_flags_adp
_atom_site_refinement_flags_occupancy
_atom_site_disorder_assembly
_atom_site_disorder_group
Mn1 Mn 0.500000 0.000000 0.500000 0.01753(9) Uani 1 2 d S . P . .
P1 P 0.54937(3) 0.50839(5) 0.60434(2) 0.02035(10) Uani 1 1 d . . . . .
O1 O 0.54015(8) 0.30080(18) 0.55949(5) 0.0291(2) Uani 1 1 d . . . . .
N1 N 0.33784(9) 0.0253(2) 0.52328(6) 0.0281(3) Uani 1 1 d . . . . .
C1 C 0.47808(11) 0.4449(3) 0.67150(6) 0.0277(3) Uani 1 1 d . . . . .
O2 O 0.52131(7) 0.75258(17) 0.57989(4) 0.0272(2) Uani 1 1 d . . . . .
C2 C 0.42971(13) 0.2301(3) 0.67449(9) 0.0448(4) Uani 1 1 d . . . . .
H2 H 0.436590 0.114677 0.643248 0.054 Uiso 1 1 calc R U . . .
C3 C 0.37066(15) 0.1857(4) 0.72409(11) 0.0605(6) Uani 1 1 d . . . . .
H3 H 0.336380 0.043137 0.724895 0.073 Uiso 1 1 calc R U . . .
C4 C 0.36288(16) 0.3502(5) 0.77149(10) 0.0622(6) Uani 1 1 d . . . . .
H4 H 0.323082 0.320076 0.804366 0.075 Uiso 1 1 calc R U . . .
C5 C 0.4137(2) 0.5596(5) 0.77061(11) 0.0671(6) Uani 1 1 d . . . . .
H5 H 0.410302 0.669195 0.803750 0.081 Uiso 1 1 calc R U . . .
C7 C 0.67557(11) 0.5253(2) 0.63737(7) 0.0257(3) Uani 1 1 d . . . . .
C6 C 0.47002(16) 0.6083(4) 0.72058(9) 0.0514(5) Uani 1 1 d . . . . .
H6 H 0.503004 0.752680 0.719785 0.062 Uiso 1 1 calc R U . . .
C8 C 0.74060(12) 0.3431(3) 0.62697(8) 0.0372(3) Uani 1 1 d . . . . .
H8 H 0.718770 0.206344 0.605096 0.045 Uiso 1 1 calc R U . . .
C9 C 0.83862(13) 0.3647(4) 0.64926(10) 0.0535(5) Uani 1 1 d . . . . .
H9 H 0.882193 0.243697 0.641501 0.064 Uiso 1 1 calc R U . . .
C10 C 0.87096(14) 0.5652(5) 0.68274(11) 0.0583(6) Uani 1 1 d . . . . .
H10 H 0.936246 0.578877 0.697758 0.070 Uiso 1 1 calc R U . . .
C11 C 0.80691(15) 0.7444(4) 0.69392(10) 0.0541(5) Uani 1 1 d . . . . .
H11 H 0.828760 0.878374 0.717075 0.065 Uiso 1 1 calc R U . . .
C12 C 0.70972(13) 0.7269(3) 0.67088(8) 0.0386(4) Uani 1 1 d . . . . .
H12 H 0.667082 0.850749 0.677893 0.046 Uiso 1 1 calc R U . . .
C13 C 0.28396(11) 0.2116(3) 0.50338(8) 0.0377(4) Uani 1 1 d . . . . .
H13 H 0.315205 0.342888 0.487360 0.045 Uiso 1 1 calc R U . . .
C14 C 0.18388(12) 0.2210(4) 0.50519(10) 0.0484(4) Uani 1 1 d . . . . .
H14 H 0.149350 0.353651 0.489235 0.058 Uiso 1 1 calc R U . . .
C15 C 0.13563(12) 0.0338(4) 0.53061(9) 0.0428(4) Uani 1 1 d . . . . .
C16 C 0.19173(12) -0.1577(4) 0.55310(9) 0.0454(4) Uani 1 1 d . . . . .
H16 H 0.162691 -0.287330 0.571591 0.055 Uiso 1 1 calc R U . . .
C17 C 0.29127(11) -0.1561(3) 0.54801(9) 0.0387(4) Uani 1 1 d . . . . .
H17 H 0.327384 -0.288250 0.562610 0.046 Uiso 1 1 calc R U . . .
C18 C 0.02599(13) 0.0346(5) 0.53209(10) 0.0586(6) Uani 1 1 d . . . . .
H18A H 0.004950 0.192415 0.543803 0.070 Uiso 1 1 calc R U . . .
H18B H 0.007997 -0.075955 0.564765 0.070 Uiso 1 1 calc R U . . .

loop_
_atom_site_aniso_label
_atom_site_aniso_U_11
_atom_site_aniso_U_22
_atom_site_aniso_U_33
_atom_site_aniso_U_23
_atom_site_aniso_U_13
_atom_site_aniso_U_12
Mn1 0.01607(15) 0.01505(15) 0.02097(15) -0.00131(9) -0.00134(10) -0.00023(9)
P1 0.02505(19) 0.01616(18) 0.01895(17) -0.00035(10) -0.00323(13) -0.00106(11)
O1 0.0381(5) 0.0217(5) 0.0265(4) -0.0054(4) -0.0027(4) -0.0042(4)
N1 0.0216(6) 0.0303(6) 0.0321(6) -0.0013(5) 0.0010(5) -0.0002(4)
C1 0.0279(7) 0.0307(7) 0.0239(6) 0.0033(5) -0.0009(5) 0.0014(6)
O2 0.0359(5) 0.0197(5) 0.0249(5) 0.0026(4) -0.0031(4) 0.0033(4)
C2 0.0472(10) 0.0461(10) 0.0420(9) 0.0020(7) 0.0080(7) -0.0139(8)
C3 0.0503(11) 0.0681(15) 0.0656(13) 0.0164(11) 0.0185(10) -0.0145(10)
C4 0.0528(12) 0.0842(17) 0.0534(11) 0.0234(11) 0.0276(9) 0.0176(11)
C5 0.0860(17) 0.0738(15) 0.0457(11) -0.0069(11) 0.0299(11) 0.0126(14)
C7 0.0276(7) 0.0243(7) 0.0240(6) 0.0029(5) -0.0045(5) -0.0013(5)
C6 0.0702(13) 0.0443(11) 0.0424(9) -0.0089(8) 0.0195(9) -0.0045(9)
C8 0.0374(8) 0.0335(8) 0.0394(8) 0.0041(6) -0.0042(6) 0.0068(7)
C9 0.0352(9) 0.0624(13) 0.0620(11) 0.0184(10) -0.0013(8) 0.0138(9)
C10 0.0332(9) 0.0764(14) 0.0613(12) 0.0214(11) -0.0190(9) -0.0120(10)
C11 0.0515(11) 0.0543(12) 0.0520(10) 0.0016(9) -0.0210(9) -0.0222(9)
C12 0.0409(9) 0.0339(8) 0.0388(8) -0.0041(6) -0.0086(7) -0.0075(7)
C13 0.0292(7) 0.0388(9) 0.0457(9) 0.0092(7) 0.0075(6) 0.0047(6)
C14 0.0293(8) 0.0584(12) 0.0577(11) 0.0115(9) 0.0046(7) 0.0157(8)
C15 0.0209(7) 0.0683(12) 0.0394(8) -0.0061(8) 0.0033(6) -0.0008(7)
C16 0.0316(8) 0.0514(11) 0.0539(10) 0.0051(8) 0.0070(7) -0.0117(8)
C17 0.0277(7) 0.0347(8) 0.0530(9) 0.0060(7) 0.0001(7) -0.0027(6)
C18 0.0213(8) 0.0995(18) 0.0555(12) -0.0109(11) 0.0064(8) 0.0010(9)

loop_
_atom_type_symbol
_atom_type_description
_atom_type_scat_dispersion_real
_atom_type_scat_dispersion_imag
_atom_type_scat_source
C C 0.0033 0.0016 'International Tables Vol C Tables 4.2.6.8 and 6.1.1.4'
H H 0.0000 0.0000 'International Tables Vol C Tables 4.2.6.8 and 6.1.1.4'
Mn Mn 0.3368 0.7283 'International Tables Vol C Tables 4.2.6.8 and 6.1.1.4'
N N 0.0061 0.0033 'International Tables Vol C Tables 4.2.6.8 and 6.1.1.4'
O O 0.0106 0.0060 'International Tables Vol C Tables 4.2.6.8 and 6.1.1.4'
P P 0.1023 0.0942 'International Tables Vol C Tables 4.2.6.8 and 6.1.1.4'

loop_
_geom_angle_atom_site_label_1
_geom_angle_atom_site_label_2
_geom_angle_atom_site_label_3
_geom_angle
_geom_angle_site_symmetry_1
_geom_angle_site_symmetry_3
_geom_angle_publ_flag
O1 Mn1 O1 180.00(6) . 3_656 ?
O1 Mn1 O2 87.27(4) . 3_666 ?
O1 Mn1 O2 92.73(4) 3_656 3_666 ?
O1 Mn1 O2 92.73(4) . 1_545 ?
O1 Mn1 O2 87.27(4) 3_656 1_545 ?
O2 Mn1 O2 180.0 3_666 1_545 ?
O1 Mn1 N1 92.04(4) . . ?
O1 Mn1 N1 87.96(4) 3_656 . ?
O2 Mn1 N1 93.00(4) 3_666 . ?
O2 Mn1 N1 87.00(4) 1_545 . ?
O1 Mn1 N1 87.96(4) . 3_656 ?
O1 Mn1 N1 92.04(4) 3_656 3_656 ?
O2 Mn1 N1 87.00(4) 3_666 3_656 ?
O2 Mn1 N1 93.00(4) 1_545 3_656 ?
N1 Mn1 N1 180.00(6) . 3_656 ?
O1 P1 O2 119.57(6) . . ?
O1 P1 C1 107.98(7) . . ?
O2 P1 C1 107.54(6) . . ?
O1 P1 C7 107.80(6) . . ?
O2 P1 C7 106.94(6) . . ?
C1 P1 C7 106.30(7) . . ?
P1 O1 Mn1 169.47(7) . . ?
C13 N1 C17 116.65(14) . . ?
C13 N1 Mn1 120.17(10) . . ?
C17 N1 Mn1 122.47(10) . . ?
C2 C1 C6 118.31(16) . . ?
C2 C1 P1 120.10(12) . . ?
C6 C1 P1 121.59(13) . . ?
P1 O2 Mn1 149.20(6) . 1_565 ?
C1 C2 C3 120.30(19) . . ?
C1 C2 H2 119.8 . . ?
C3 C2 H2 119.8 . . ?
C4 C3 C2 120.3(2) . . ?
C4 C3 H3 119.8 . . ?
C2 C3 H3 119.8 . . ?
C3 C4 C5 119.94(18) . . ?
C3 C4 H4 120.0 . . ?
C5 C4 H4 120.0 . . ?
C4 C5 C6 120.1(2) . . ?
C4 C5 H5 120.0 . . ?
C6 C5 H5 120.0 . . ?
C8 C7 C12 118.85(14) . . ?
C8 C7 P1 120.77(11) . . ?
C12 C7 P1 120.31(12) . . ?
C5 C6 C1 120.9(2) . . ?
C5 C6 H6 119.5 . . ?
C1 C6 H6 119.5 . . ?
C7 C8 C9 120.19(17) . . ?
C7 C8 H8 119.9 . . ?
C9 C8 H8 119.9 . . ?
C10 C9 C8 120.11(19) . . ?
C10 C9 H9 119.9 . . ?
C8 C9 H9 119.9 . . ?
C11 C10 C9 120.03(17) . . ?
C11 C10 H10 120.0 . . ?
C9 C10 H10 120.0 . . ?
C10 C11 C12 120.34(18) . . ?
C10 C11 H11 119.8 . . ?
C12 C11 H11 119.8 . . ?
C11 C12 C7 120.47(17) . . ?
C11 C12 H12 119.8 . . ?
C7 C12 H12 119.8 . . ?
N1 C13 C14 123.56(16) . . ?
N1 C13 H13 118.2 . . ?
C14 C13 H13 118.2 . . ?
C15 C14 C13 119.86(16) . . ?
C15 C14 H14 120.1 . . ?
C13 C14 H14 120.1 . . ?
C14 C15 C16 116.79(15) . . ?
C14 C15 C18 121.50(18) . . ?
C16 C15 C18 121.69(19) . . ?
C15 C16 C17 119.83(16) . . ?
C15 C16 H16 120.1 . . ?
C17 C16 H16 120.1 . . ?
N1 C17 C16 123.26(16) . . ?
N1 C17 H17 118.4 . . ?
C16 C17 H17 118.4 . . ?
C15 C18 C18 112.2(2) . 3_556 ?
C15 C18 H18A 109.2 . . ?
C18 C18 H18A 109.2 3_556 . ?
C15 C18 H18B 109.2 . . ?
C18 C18 H18B 109.2 3_556 . ?
H18A C18 H18B 107.9 . . ?

loop_
_geom_bond_atom_site_label_1
_geom_bond_atom_site_label_2
_geom_bond_distance
_geom_bond_site_symmetry_2
_geom_bond_publ_flag
Mn1 O1 2.1405(10) . ?
Mn1 O1 2.1405(10) 3_656 ?
Mn1 O2 2.1711(9) 3_666 ?
Mn1 O2 2.1711(9) 1_545 ?
Mn1 N1 2.3313(13) . ?
Mn1 N1 2.3313(13) 3_656 ?
P1 O1 1.4935(10) . ?
P1 O2 1.5016(10) . ?
P1 C1 1.8151(15) . ?
P1 C7 1.8172(15) . ?
N1 C13 1.3284(19) . ?
N1 C17 1.331(2) . ?
C1 C2 1.381(2) . ?
C1 C6 1.387(2) . ?
C2 C3 1.393(3) . ?
C2 H2 0.9300 . ?
C3 C4 1.365(3) . ?
C3 H3 0.9300 . ?
C4 C5 1.369(4) . ?
C4 H4 0.9300 . ?
C5 C6 1.381(3) . ?
C5 H5 0.9300 . ?
C7 C8 1.389(2) . ?
C7 C12 1.391(2) . ?
C6 H6 0.9300 . ?
C8 C9 1.395(2) . ?
C8 H8 0.9300 . ?
C9 C10 1.378(3) . ?
C9 H9 0.9300 . ?
C10 C11 1.371(3) . ?
C10 H10 0.9300 . ?
C11 C12 1.387(2) . ?
C11 H11 0.9300 . ?
C12 H12 0.9300 . ?
C13 C14 1.384(2) . ?
C13 H13 0.9300 . ?
C14 C15 1.374(3) . ?
C14 H14 0.9300 . ?
C15 C16 1.383(3) . ?
C15 C18 1.514(2) . ?
C16 C17 1.385(2) . ?
C16 H16 0.9300 . ?
C17 H17 0.9300 . ?
C18 C18 1.515(4) 3_556 ?
C18 H18A 0.9700 . ?
C18 H18B 0.9700 . ?
